data_4102092
loop_
_publ_author_name
'Benjamin F. Wicker'
'Jennifer Scott'
'Jos\'e G. Andino'
'Xinfeng Gao'
'Hyunsoo Park'
'Maren Pink'
'Daniel J. Mindiola'

_publ_section_title
;
 Phosphinidene Complexes of Scandium: Powerful PAr Group-Transfer Vehicles
 to Organic and Inorganic Substrates
;
_journal_name_full 'Journal of the American Chemical Society'
_journal_page_first 3691
_journal_page_last 3693
_journal_paper_doi 10.1021/ja100214e
_journal_volume 132
_journal_year 2010
_chemical_formula_moiety '(C26 H40 N P2) (C24 H25 P) (C4 H10 O2) Br Li Sc, 0.5(C4 H10 O) '
_chemical_formula_sum 'C56 H80 Br Li N O2.5 P3 Sc'
_chemical_formula_weight 1031.93
_space_group_IT_number 19
_symmetry_cell_setting orthorhombic
_symmetry_Int_Tables_number 19
_symmetry_space_group_name_Hall 'P 2ac 2ab'
_symmetry_space_group_name_H-M 'P 21 21 21'
_atom_sites_solution_hydrogens geom
_atom_sites_solution_primary direct
_atom_sites_solution_secondary difmap
_audit_creation_method SHELXL-97
_cell_angle_alpha 90.00
_cell_angle_beta 90.00
_cell_angle_gamma 90.00
_cell_formula_units_Z 4
_cell_length_a 11.8898(12)
_cell_length_b 21.318(3)
_cell_length_c 22.944(3)
_cell_measurement_reflns_used 2433
_cell_measurement_temperature 150(2)
_cell_measurement_theta_max 23.26
_cell_measurement_theta_min 1.30
_cell_volume 5815.5(13)
_computing_cell_refinement 'APEX 2'
_computing_data_collection 'APEX 2 (Bruker-AXS, 2009)'
_computing_data_reduction 'APEX 2'
_computing_molecular_graphics 'APEX 2'
_computing_publication_material 'APEX 2'
_computing_structure_refinement 'SHELXL-97 (Sheldrick, 2008)'
_computing_structure_solution 'SHELXS-97 (Sheldrick, 2008)'
_diffrn_ambient_temperature 150(2)
_diffrn_detector_area_resol_mean 53.33
_diffrn_measured_fraction_theta_full 0.999
_diffrn_measured_fraction_theta_max 0.999
_diffrn_measurement_device_type kappa
_diffrn_measurement_method 'phi and omega scans'
_diffrn_radiation_monochromator graphite
_diffrn_radiation_probe x-ray
_diffrn_radiation_type MoK\a
_diffrn_radiation_wavelength 0.71073
_diffrn_reflns_av_R_equivalents 0.0827
_diffrn_reflns_av_sigmaI/netI 0.0712
_diffrn_reflns_limit_h_max 10
_diffrn_reflns_limit_h_min -13
_diffrn_reflns_limit_k_max 23
_diffrn_reflns_limit_k_min -23
_diffrn_reflns_limit_l_max 25
_diffrn_reflns_limit_l_min -25
_diffrn_reflns_number 35804
_diffrn_reflns_theta_full 23.26
_diffrn_reflns_theta_max 23.26
_diffrn_reflns_theta_min 1.30
_diffrn_source 'fine-focus sealed tube'
_diffrn_source_type 'Bruker APEX II'
_exptl_absorpt_coefficient_mu 0.935
_exptl_absorpt_correction_T_max 0.9548
_exptl_absorpt_correction_T_min 0.8961
_exptl_absorpt_correction_type multi-scan
_exptl_absorpt_process_details SADABS
_exptl_crystal_colour red
_exptl_crystal_density_diffrn 1.179
_exptl_crystal_density_method 'not measured'
_exptl_crystal_description needle
_exptl_crystal_F_000 2188
_exptl_crystal_size_max 0.12
_exptl_crystal_size_mid 0.07
_exptl_crystal_size_min 0.05
_refine_diff_density_max 1.080
_refine_diff_density_min -0.722
_refine_diff_density_rms 0.085
_refine_ls_abs_structure_details 'Flack H D (1983), Acta Cryst. A39, 876-881'
_refine_ls_abs_structure_Flack 0.000(13)
_refine_ls_extinction_method none
_refine_ls_goodness_of_fit_ref 1.054
_refine_ls_hydrogen_treatment constr
_refine_ls_matrix_type full
_refine_ls_number_parameters 632
_refine_ls_number_reflns 8362
_refine_ls_number_restraints 32
_refine_ls_restrained_S_all 1.056
_refine_ls_R_factor_all 0.0795
_refine_ls_R_factor_gt 0.0567
_refine_ls_shift/su_max 0.003
_refine_ls_shift/su_mean 0.000
_refine_ls_structure_factor_coef Fsqd
_refine_ls_weighting_details 'calc w=1/[\s^2^(Fo^2^)+(0.0830P)^2^+4.9419P] where P=(Fo^2^+2Fc^2^)/3'
_refine_ls_weighting_scheme calc
_refine_ls_wR_factor_gt 0.1377
_refine_ls_wR_factor_ref 0.1510
_reflns_number_gt 6709
_reflns_number_total 8362
_reflns_threshold_expression >2sigma(I)
_cod_data_source_file ja100214e_si_003.cif
_cod_data_source_block new
_cod_original_cell_volume 5815.7(11)
_cod_original_formula_sum 'C56 H80 Br Li N O2.50 P3 Sc'
_cod_database_code 4102092

loop_
_symmetry_equiv_pos_as_xyz
'x, y, z'
'-x+1/2, -y, z+1/2'
'-x, y+1/2, -z+1/2'
'x+1/2, -y+1/2, -z'

loop_
_atom_site_label
_atom_site_type_symbol
_atom_site_fract_x
_atom_site_fract_y
_atom_site_fract_z
_atom_site_U_iso_or_equiv
_atom_site_adp_type
_atom_site_occupancy
_atom_site_symmetry_multiplicity
_atom_site_calc_flag
_atom_site_refinement_flags
_atom_site_disorder_assembly
_atom_site_disorder_group
Br1 Br 0.98200(7) 0.37907(3) 0.23957(3) 0.0476(2) Uani 1 1 d . . .
Sc1 Sc 0.79448(9) 0.34729(5) 0.18900(5) 0.0189(3) Uani 1 1 d . . .
N1 N 0.7205(4) 0.2565(2) 0.17366(19) 0.0204(11) Uani 1 1 d . . .
P1 P 0.71637(15) 0.30331(7) 0.29268(6) 0.0255(4) Uani 1 1 d . . .
P2 P 0.89812(13) 0.29731(7) 0.09552(7) 0.0207(4) Uani 1 1 d . . .
C1 C 0.7968(7) 0.2390(3) 0.3286(3) 0.047(2) Uani 1 1 d . . .
H1 H 0.8517 0.2595 0.3556 0.056 Uiso 1 1 calc R . .
C2 C 0.7260(8) 0.1951(4) 0.3653(4) 0.065(3) Uani 1 1 d . . .
H2A H 0.7740 0.1622 0.3817 0.098 Uiso 1 1 calc R . .
H2B H 0.6677 0.1759 0.3409 0.098 Uiso 1 1 calc R . .
H2C H 0.6905 0.2188 0.3969 0.098 Uiso 1 1 calc R . .
C3 C 0.8619(9) 0.2029(5) 0.2873(4) 0.082(3) Uani 1 1 d . . .
H3A H 0.9082 0.1723 0.3083 0.123 Uiso 1 1 calc R . .
H3B H 0.9108 0.2311 0.2650 0.123 Uiso 1 1 calc R . .
H3C H 0.8111 0.1809 0.2607 0.123 Uiso 1 1 calc R . .
C4 C 0.6615(6) 0.3482(3) 0.3545(3) 0.0420(18) Uani 1 1 d . . .
H4 H 0.6121 0.3199 0.3781 0.050 Uiso 1 1 calc R . .
C5 C 0.5943(7) 0.3993(4) 0.3338(3) 0.053(2) Uani 1 1 d . . .
H5A H 0.5568 0.4197 0.3668 0.080 Uiso 1 1 calc R . .
H5B H 0.5375 0.3835 0.3065 0.080 Uiso 1 1 calc R . .
H5C H 0.6425 0.4298 0.3138 0.080 Uiso 1 1 calc R . .
C6 C 0.7579(9) 0.3696(5) 0.3929(4) 0.086(3) Uani 1 1 d . . .
H6A H 0.7288 0.3964 0.4241 0.129 Uiso 1 1 calc R . .
H6B H 0.8120 0.3933 0.3694 0.129 Uiso 1 1 calc R . .
H6C H 0.7953 0.3329 0.4099 0.129 Uiso 1 1 calc R . .
C7 C 0.5974(5) 0.2654(2) 0.2585(3) 0.0211(13) Uani 1 1 d . . .
C8 C 0.4913(6) 0.2585(3) 0.2829(3) 0.0264(15) Uani 1 1 d . . .
H8 H 0.4806 0.2720 0.3219 0.032 Uiso 1 1 calc R . .
C9 C 0.3991(5) 0.2329(3) 0.2535(3) 0.0257(15) Uani 1 1 d . . .
C10 C 0.2867(6) 0.2261(3) 0.2814(3) 0.0391(17) Uani 1 1 d . . .
H10A H 0.2283 0.2407 0.2545 0.059 Uiso 1 1 calc R . .
H10B H 0.2843 0.2512 0.3172 0.059 Uiso 1 1 calc R . .
H10C H 0.2736 0.1819 0.2910 0.059 Uiso 1 1 calc R . .
C11 C 0.4184(6) 0.2173(3) 0.1956(3) 0.0268(15) Uani 1 1 d . . .
H11 H 0.3576 0.2016 0.1730 0.032 Uiso 1 1 calc R . .
C12 C 0.5220(5) 0.2236(2) 0.1695(2) 0.0207(14) Uani 1 1 d . . .
H12 H 0.5313 0.2112 0.1300 0.025 Uiso 1 1 calc R . .
C13 C 0.6128(5) 0.2477(2) 0.1998(2) 0.0179(13) Uani 1 1 d . . .
C14 C 0.7648(5) 0.2054(3) 0.1422(2) 0.0200(13) Uani 1 1 d . . .
C15 C 0.7274(6) 0.1434(3) 0.1479(3) 0.0258(14) Uani 1 1 d . . .
H15 H 0.6666 0.1343 0.1734 0.031 Uiso 1 1 calc R . .
C16 C 0.7778(6) 0.0952(3) 0.1170(3) 0.0279(15) Uani 1 1 d . . .
H16 H 0.7509 0.0536 0.1221 0.033 Uiso 1 1 calc R . .
C17 C 0.8666(5) 0.1057(3) 0.0786(3) 0.0281(15) Uani 1 1 d . . .
C18 C 0.9222(6) 0.0510(3) 0.0469(3) 0.0402(18) Uani 1 1 d . . .
H18A H 0.8640 0.0230 0.0315 0.060 Uiso 1 1 calc R . .
H18B H 0.9702 0.0279 0.0741 0.060 Uiso 1 1 calc R . .
H18C H 0.9680 0.0671 0.0147 0.060 Uiso 1 1 calc R . .
C19 C 0.9028(5) 0.1669(3) 0.0727(3) 0.0260(15) Uani 1 1 d . . .
H19 H 0.9627 0.1759 0.0466 0.031 Uiso 1 1 calc R . .
C20 C 0.8546(5) 0.2159(3) 0.1038(3) 0.0234(14) Uani 1 1 d . . .
C21 C 1.0511(5) 0.2953(3) 0.0810(3) 0.0324(16) Uani 1 1 d . . .
H21 H 1.0636 0.2688 0.0457 0.039 Uiso 1 1 calc R . .
C22 C 1.0926(6) 0.3615(3) 0.0671(4) 0.053(2) Uani 1 1 d . . .
H22A H 1.1741 0.3606 0.0608 0.079 Uiso 1 1 calc R . .
H22B H 1.0751 0.3895 0.0997 0.079 Uiso 1 1 calc R . .
H22C H 1.0553 0.3767 0.0317 0.079 Uiso 1 1 calc R . .
C23 C 1.1153(6) 0.2657(4) 0.1312(3) 0.047(2) Uani 1 1 d . . .
H23A H 1.1961 0.2671 0.1229 0.070 Uiso 1 1 calc R . .
H23B H 1.0914 0.2220 0.1359 0.070 Uiso 1 1 calc R . .
H23C H 1.0997 0.2889 0.1672 0.070 Uiso 1 1 calc R . .
C24 C 0.8329(6) 0.3216(3) 0.0258(3) 0.0298(16) Uani 1 1 d . . .
H24 H 0.8457 0.3677 0.0215 0.036 Uiso 1 1 calc R . .
C25 C 0.7054(6) 0.3115(3) 0.0300(3) 0.0324(16) Uani 1 1 d . . .
H25A H 0.6693 0.3270 -0.0056 0.049 Uiso 1 1 calc R . .
H25B H 0.6760 0.3344 0.0637 0.049 Uiso 1 1 calc R . .
H25C H 0.6896 0.2666 0.0345 0.049 Uiso 1 1 calc R . .
C26 C 0.8817(8) 0.2905(4) -0.0277(3) 0.054(2) Uani 1 1 d . . .
H26A H 0.8411 0.3048 -0.0624 0.081 Uiso 1 1 calc R . .
H26B H 0.8743 0.2448 -0.0241 0.081 Uiso 1 1 calc R . .
H26C H 0.9614 0.3015 -0.0312 0.081 Uiso 1 1 calc R . .
P3 P 0.72741(14) 0.44604(7) 0.15626(7) 0.0216(4) Uani 1 1 d . . .
C27 C 0.6370(5) 0.4983(3) 0.1144(3) 0.0199(14) Uani 1 1 d . . .
C28 C 0.6787(5) 0.5342(3) 0.0665(3) 0.0257(15) Uani 1 1 d . . .
C29 C 0.6074(6) 0.5732(3) 0.0351(3) 0.0331(17) Uani 1 1 d . . .
H29 H 0.6369 0.5965 0.0033 0.040 Uiso 1 1 calc R . .
C30 C 0.4949(6) 0.5792(3) 0.0488(3) 0.0406(18) Uani 1 1 d . . .
H30 H 0.4469 0.6059 0.0268 0.049 Uiso 1 1 calc R . .
C31 C 0.4545(6) 0.5453(3) 0.0955(3) 0.0367(17) Uani 1 1 d . . .
H31 H 0.3772 0.5490 0.1054 0.044 Uiso 1 1 calc R . .
C32 C 0.5220(6) 0.5061(3) 0.1287(3) 0.0235(14) Uani 1 1 d . . .
C33 C 0.7990(6) 0.5330(3) 0.0487(3) 0.0272(15) Uani 1 1 d . . .
C34 C 0.8323(6) 0.4976(3) 0.0006(3) 0.0278(16) Uani 1 1 d . . .
C35 C 0.9453(6) 0.4987(3) -0.0171(3) 0.0364(18) Uani 1 1 d . . .
H35 H 0.9681 0.4736 -0.0492 0.044 Uiso 1 1 calc R . .
C36 C 1.0235(6) 0.5351(4) 0.0108(3) 0.0427(19) Uani 1 1 d . . .
C37 C 0.9887(6) 0.5720(3) 0.0578(3) 0.0382(18) Uani 1 1 d . . .
H37 H 1.0421 0.5979 0.0770 0.046 Uiso 1 1 calc R . .
C38 C 0.8789(6) 0.5718(3) 0.0770(3) 0.0282(15) Uani 1 1 d . . .
C39 C 0.7474(6) 0.4609(3) -0.0332(3) 0.0400(19) Uani 1 1 d . . .
H39A H 0.6976 0.4387 -0.0062 0.060 Uiso 1 1 calc R . .
H39B H 0.7860 0.4305 -0.0582 0.060 Uiso 1 1 calc R . .
H39C H 0.7028 0.4895 -0.0574 0.060 Uiso 1 1 calc R . .
C40 C 1.1445(7) 0.5354(5) -0.0088(4) 0.072(3) Uani 1 1 d . . .
H40A H 1.1857 0.5682 0.0122 0.108 Uiso 1 1 calc R . .
H40B H 1.1480 0.5436 -0.0507 0.108 Uiso 1 1 calc R . .
H40C H 1.1787 0.4945 -0.0004 0.108 Uiso 1 1 calc R . .
C41 C 0.8410(6) 0.6136(3) 0.1263(3) 0.0407(18) Uani 1 1 d . . .
H41A H 0.9066 0.6338 0.1440 0.061 Uiso 1 1 calc R . .
H41B H 0.8018 0.5884 0.1556 0.061 Uiso 1 1 calc R . .
H41C H 0.7899 0.6458 0.1111 0.061 Uiso 1 1 calc R . .
C42 C 0.4667(5) 0.4758(3) 0.1792(3) 0.0256(15) Uani 1 1 d . . .
C43 C 0.4133(5) 0.4170(3) 0.1743(3) 0.0239(15) Uani 1 1 d . . .
C44 C 0.3492(5) 0.3950(3) 0.2201(3) 0.0295(16) Uani 1 1 d . . .
H44 H 0.3103 0.3563 0.2158 0.035 Uiso 1 1 calc R . .
C45 C 0.3395(6) 0.4274(3) 0.2721(3) 0.0315(16) Uani 1 1 d . . .
C46 C 0.3914(6) 0.4849(3) 0.2759(3) 0.0366(17) Uani 1 1 d . . .
H46 H 0.3830 0.5084 0.3108 0.044 Uiso 1 1 calc R . .
C47 C 0.4551(6) 0.5100(3) 0.2314(3) 0.0315(16) Uani 1 1 d . . .
C48 C 0.4238(6) 0.3808(3) 0.1189(3) 0.0343(16) Uani 1 1 d . . .
H48A H 0.3827 0.3411 0.1225 0.052 Uiso 1 1 calc R . .
H48B H 0.5033 0.3721 0.1111 0.052 Uiso 1 1 calc R . .
H48C H 0.3922 0.4053 0.0867 0.052 Uiso 1 1 calc R . .
C49 C 0.2707(6) 0.4010(3) 0.3221(3) 0.0402(18) Uani 1 1 d . . .
H49A H 0.2459 0.4353 0.3474 0.060 Uiso 1 1 calc R . .
H49B H 0.3169 0.3716 0.3446 0.060 Uiso 1 1 calc R . .
H49C H 0.2048 0.3790 0.3065 0.060 Uiso 1 1 calc R . .
C50 C 0.5111(7) 0.5716(3) 0.2384(3) 0.051(2) Uani 1 1 d . . .
H50A H 0.5848 0.5706 0.2193 0.076 Uiso 1 1 calc R . .
H50B H 0.5209 0.5806 0.2800 0.076 Uiso 1 1 calc R . .
H50C H 0.4646 0.6044 0.2206 0.076 Uiso 1 1 calc R . .
Li1 Li 0.9054(10) 0.4840(5) 0.2022(6) 0.042(3) Uani 1 1 d . . .
O1 O 0.8860(7) 0.5377(3) 0.2755(3) 0.092(2) Uani 1 1 d . . .
O2 O 1.0444(7) 0.5342(3) 0.2050(4) 0.122(4) Uani 1 1 d . . .
C51 C 0.7911(12) 0.5602(6) 0.3012(5) 0.109(4) Uani 1 1 d . . .
H51A H 0.8117 0.5882 0.3333 0.164 Uiso 1 1 calc R . .
H51B H 0.7464 0.5252 0.3163 0.164 Uiso 1 1 calc R . .
H51C H 0.7468 0.5835 0.2724 0.164 Uiso 1 1 calc R . .
C52 C 1.1506(7) 0.5103(4) 0.1724(4) 0.056(2) Uani 1 1 d . . .
H52A H 1.2087 0.5429 0.1729 0.084 Uiso 1 1 calc R . .
H52B H 1.1309 0.5003 0.1319 0.084 Uiso 1 1 calc R . .
H52C H 1.1792 0.4725 0.1917 0.084 Uiso 1 1 calc R . .
C53 C 0.9738(9) 0.5774(5) 0.2865(5) 0.086(3) Uani 1 1 d . . .
H53A H 0.9855 0.5822 0.3289 0.104 Uiso 1 1 calc R . .
H53B H 0.9592 0.6192 0.2694 0.104 Uiso 1 1 calc R . .
C54 C 1.0869(10) 0.5441(5) 0.2552(5) 0.093(4) Uani 1 1 d . . .
H54A H 1.1518 0.5731 0.2535 0.111 Uiso 1 1 calc R . .
H54B H 1.1092 0.5047 0.2749 0.111 Uiso 1 1 calc R . .
O3 O 0.534(2) 0.7423(8) -0.0241(7) 0.135(7) Uani 0.50 1 d PU . .
C61 C 0.574(3) 0.7684(11) 0.0283(9) 0.109(7) Uani 0.50 1 d PDU . .
H61A H 0.5453 0.8117 0.0325 0.131 Uiso 0.50 1 calc PR . .
H61B H 0.5468 0.7434 0.0617 0.131 Uiso 0.50 1 calc PR . .
C62 C 0.412(4) 0.7406(12) -0.0224(14) 0.147(8) Uani 0.50 1 d PDU . .
H62A H 0.3962 0.7228 0.0166 0.177 Uiso 0.50 1 calc PR . .
H62B H 0.3915 0.7855 -0.0192 0.177 Uiso 0.50 1 calc PR . .
C63 C 0.683(3) 0.7690(11) 0.0280(10) 0.119(8) Uani 0.50 1 d PDU . .
H63A H 0.7102 0.7838 0.0658 0.179 Uiso 0.50 1 calc PR . .
H63B H 0.7094 0.7972 -0.0028 0.179 Uiso 0.50 1 calc PR . .
H63C H 0.7108 0.7265 0.0207 0.179 Uiso 0.50 1 calc PR . .
C64 C 0.331(4) 0.7179(12) -0.0539(14) 0.178(10) Uani 0.50 1 d PDU . .
H64A H 0.2625 0.7426 -0.0476 0.267 Uiso 0.50 1 calc PR . .
H64B H 0.3171 0.6742 -0.0427 0.267 Uiso 0.50 1 calc PR . .
H64C H 0.3520 0.7197 -0.0952 0.267 Uiso 0.50 1 calc PR . .

loop_
_atom_site_aniso_label
_atom_site_aniso_U_11
_atom_site_aniso_U_22
_atom_site_aniso_U_33
_atom_site_aniso_U_23
_atom_site_aniso_U_13
_atom_site_aniso_U_12
Br1 0.0410(5) 0.0435(4) 0.0584(5) -0.0024(4) -0.0130(4) -0.0036(4)
Sc1 0.0194(7) 0.0175(5) 0.0197(6) -0.0016(5) -0.0017(5) 0.0013(5)
N1 0.019(3) 0.022(3) 0.020(3) -0.005(2) 0.000(2) 0.001(2)
P1 0.0310(10) 0.0269(8) 0.0186(8) -0.0042(7) -0.0030(7) -0.0005(8)
P2 0.0165(9) 0.0219(8) 0.0238(8) -0.0014(7) 0.0012(7) 0.0004(7)
C1 0.052(5) 0.044(4) 0.044(4) 0.014(4) -0.015(4) -0.001(4)
C2 0.089(7) 0.050(5) 0.058(5) 0.024(4) 0.003(5) 0.025(5)
C3 0.104(9) 0.067(6) 0.075(7) 0.013(5) -0.015(6) 0.046(6)
C4 0.044(5) 0.040(4) 0.042(4) -0.011(4) 0.002(3) 0.000(4)
C5 0.066(6) 0.054(5) 0.039(4) -0.018(4) -0.001(4) -0.008(4)
C6 0.101(9) 0.085(7) 0.072(6) -0.042(6) -0.038(6) 0.020(6)
C7 0.023(4) 0.017(3) 0.023(3) -0.003(3) -0.001(3) -0.001(3)
C8 0.034(4) 0.020(3) 0.026(3) -0.003(3) 0.007(3) -0.001(3)
C9 0.026(4) 0.018(3) 0.033(4) 0.004(3) 0.000(3) 0.001(3)
C10 0.029(4) 0.041(4) 0.047(4) 0.000(3) 0.007(3) -0.012(3)
C11 0.028(4) 0.024(3) 0.029(4) 0.006(3) 0.002(3) 0.001(3)
C12 0.025(4) 0.021(3) 0.017(3) 0.000(2) -0.001(3) -0.001(3)
C13 0.018(4) 0.013(3) 0.023(3) -0.003(2) -0.002(3) 0.002(2)
C14 0.020(4) 0.025(3) 0.015(3) -0.001(2) -0.005(2) 0.002(3)
C15 0.024(4) 0.025(3) 0.028(3) -0.003(3) 0.007(3) 0.002(3)
C16 0.035(4) 0.019(3) 0.029(3) -0.005(3) 0.003(3) -0.002(3)
C17 0.028(4) 0.028(4) 0.028(4) -0.009(3) 0.002(3) 0.002(3)
C18 0.042(5) 0.028(4) 0.050(5) -0.012(3) 0.012(4) 0.003(3)
C19 0.020(4) 0.027(4) 0.032(4) -0.012(3) 0.003(3) 0.005(3)
C20 0.022(4) 0.024(3) 0.024(3) -0.002(3) 0.002(3) -0.003(3)
C21 0.021(4) 0.032(4) 0.045(4) -0.008(3) 0.011(3) -0.006(3)
C22 0.032(5) 0.033(4) 0.093(6) 0.001(4) 0.015(4) -0.009(3)
C23 0.020(4) 0.052(5) 0.068(5) -0.012(4) -0.011(4) 0.004(3)
C24 0.027(4) 0.038(4) 0.024(4) -0.001(3) 0.001(3) 0.001(3)
C25 0.032(4) 0.038(4) 0.027(4) 0.004(3) -0.014(3) -0.002(3)
C26 0.072(6) 0.070(6) 0.020(4) -0.004(4) 0.005(4) 0.016(5)
P3 0.0191(9) 0.0207(8) 0.0251(8) 0.0009(7) 0.0000(7) 0.0038(7)
C27 0.014(4) 0.019(3) 0.027(3) -0.003(3) -0.003(3) 0.000(3)
C28 0.022(4) 0.026(3) 0.029(4) 0.002(3) 0.001(3) 0.002(3)
C29 0.029(4) 0.028(4) 0.042(4) 0.014(3) 0.011(3) -0.001(3)
C30 0.034(5) 0.040(4) 0.048(4) 0.020(3) -0.004(4) 0.002(3)
C31 0.032(5) 0.030(4) 0.049(4) 0.005(3) 0.011(3) 0.007(3)
C32 0.027(4) 0.014(3) 0.030(3) -0.002(3) 0.003(3) 0.004(3)
C33 0.028(4) 0.023(3) 0.030(4) 0.012(3) 0.002(3) 0.003(3)
C34 0.034(5) 0.029(4) 0.021(3) 0.007(3) 0.002(3) 0.006(3)
C35 0.047(6) 0.039(4) 0.023(4) 0.002(3) 0.009(3) 0.014(4)
C36 0.025(4) 0.064(5) 0.039(4) 0.013(4) 0.016(4) 0.009(4)
C37 0.029(5) 0.041(4) 0.044(4) 0.011(3) -0.003(4) -0.001(3)
C38 0.031(5) 0.028(3) 0.026(4) 0.001(3) 0.002(3) 0.003(3)
C39 0.058(6) 0.030(4) 0.032(4) -0.002(3) -0.016(3) 0.011(3)
C40 0.033(6) 0.098(7) 0.085(7) 0.018(6) 0.024(5) -0.001(5)
C41 0.050(5) 0.034(4) 0.038(4) -0.006(3) -0.004(3) -0.003(4)
C42 0.021(4) 0.025(3) 0.031(4) 0.006(3) 0.002(3) 0.010(3)
C43 0.021(4) 0.017(3) 0.034(4) 0.006(3) -0.005(3) 0.001(3)
C44 0.024(4) 0.026(3) 0.039(4) 0.011(3) 0.001(3) -0.002(3)
C45 0.032(4) 0.022(3) 0.040(4) 0.005(3) 0.008(3) 0.002(3)
C46 0.039(5) 0.036(4) 0.035(4) -0.009(3) 0.014(3) 0.000(3)
C47 0.037(5) 0.021(3) 0.037(4) 0.003(3) 0.003(3) 0.007(3)
C48 0.042(5) 0.028(4) 0.033(4) 0.000(3) 0.000(3) -0.005(3)
C49 0.047(5) 0.037(4) 0.036(4) 0.010(3) 0.011(3) -0.001(3)
C50 0.062(6) 0.038(4) 0.052(5) -0.011(4) 0.008(4) -0.008(4)
Li1 0.029(7) 0.033(6) 0.063(8) 0.021(6) -0.011(6) -0.008(5)
O1 0.107(6) 0.077(5) 0.093(5) -0.011(4) 0.019(5) 0.010(5)
O2 0.116(7) 0.040(3) 0.209(9) 0.037(5) -0.120(7) -0.031(4)
C51 0.153(13) 0.098(9) 0.077(8) 0.004(7) 0.023(8) 0.052(9)
C52 0.021(5) 0.058(5) 0.088(7) 0.004(4) 0.009(4) 0.022(4)
C53 0.077(8) 0.092(7) 0.090(8) -0.052(6) -0.024(6) 0.001(7)
C54 0.090(9) 0.075(7) 0.113(9) 0.015(7) -0.061(8) -0.043(6)
O3 0.26(2) 0.081(9) 0.066(8) 0.031(7) 0.033(12) 0.011(12)
C61 0.20(2) 0.073(10) 0.056(9) -0.004(8) 0.076(12) 0.010(13)
C62 0.28(2) 0.047(11) 0.110(14) 0.035(11) -0.038(17) -0.009(16)
C63 0.20(2) 0.074(12) 0.080(12) 0.020(10) 0.065(14) 0.005(17)
C64 0.35(3) 0.054(13) 0.135(19) 0.054(13) -0.08(2) -0.029(17)

loop_
_atom_type_symbol
_atom_type_description
_atom_type_scat_dispersion_real
_atom_type_scat_dispersion_imag
_atom_type_scat_source
C C 0.0033 0.0016 'International Tables Vol C Tables 4.2.6.8 and 6.1.1.4'
H H 0.0000 0.0000 'International Tables Vol C Tables 4.2.6.8 and 6.1.1.4'
N N 0.0061 0.0033 'International Tables Vol C Tables 4.2.6.8 and 6.1.1.4'
O O 0.0106 0.0060 'International Tables Vol C Tables 4.2.6.8 and 6.1.1.4'
P P 0.1023 0.0942 'International Tables Vol C Tables 4.2.6.8 and 6.1.1.4'
Sc Sc 0.2519 0.3716 'International Tables Vol C Tables 4.2.6.8 and 6.1.1.4'
Br Br -0.2901 2.4595 'International Tables Vol C Tables 4.2.6.8 and 6.1.1.4'
Li Li -0.0003 0.0001 'International Tables Vol C Tables 4.2.6.8 and 6.1.1.4'

loop_
_geom_angle_atom_site_label_1
_geom_angle_atom_site_label_2
_geom_angle_atom_site_label_3
_geom_angle
_geom_angle_site_symmetry_1
_geom_angle_site_symmetry_3
_geom_angle_publ_flag
Li1 Br1 Sc1 76.9(3) . . ?
N1 Sc1 P3 127.43(14) . . ?
N1 Sc1 Br1 131.01(14) . . ?
P3 Sc1 Br1 101.42(6) . . ?
N1 Sc1 P2 72.62(13) . . ?
P3 Sc1 P2 104.63(6) . . ?
Br1 Sc1 P2 93.79(5) . . ?
N1 Sc1 P1 72.18(13) . . ?
P3 Sc1 P1 117.90(7) . . ?
Br1 Sc1 P1 89.56(5) . . ?
P2 Sc1 P1 135.74(6) . . ?
C14 N1 C13 116.7(5) . . ?
C14 N1 Sc1 128.7(4) . . ?
C13 N1 Sc1 114.6(3) . . ?
C7 P1 C4 106.9(3) . . ?
C7 P1 C1 105.3(3) . . ?
C4 P1 C1 103.0(4) . . ?
C7 P1 Sc1 92.40(19) . . ?
C4 P1 Sc1 128.2(3) . . ?
C1 P1 Sc1 117.7(3) . . ?
C20 P2 C21 106.1(3) . . ?
C20 P2 C24 103.7(3) . . ?
C21 P2 C24 105.2(3) . . ?
C20 P2 Sc1 99.4(2) . . ?
C21 P2 Sc1 127.0(2) . . ?
C24 P2 Sc1 112.7(2) . . ?
C3 C1 C2 109.4(7) . . ?
C3 C1 P1 112.2(5) . . ?
C2 C1 P1 114.6(6) . . ?
C3 C1 H1 106.7 . . ?
C2 C1 H1 106.7 . . ?
P1 C1 H1 106.7 . . ?
C1 C2 H2A 109.5 . . ?
C1 C2 H2B 109.5 . . ?
H2A C2 H2B 109.5 . . ?
C1 C2 H2C 109.5 . . ?
H2A C2 H2C 109.5 . . ?
H2B C2 H2C 109.5 . . ?
C1 C3 H3A 109.5 . . ?
C1 C3 H3B 109.5 . . ?
H3A C3 H3B 109.5 . . ?
C1 C3 H3C 109.5 . . ?
H3A C3 H3C 109.5 . . ?
H3B C3 H3C 109.5 . . ?
C5 C4 C6 112.7(7) . . ?
C5 C4 P1 109.8(5) . . ?
C6 C4 P1 109.7(6) . . ?
C5 C4 H4 108.2 . . ?
C6 C4 H4 108.2 . . ?
P1 C4 H4 108.2 . . ?
C4 C5 H5A 109.5 . . ?
C4 C5 H5B 109.5 . . ?
H5A C5 H5B 109.5 . . ?
C4 C5 H5C 109.5 . . ?
H5A C5 H5C 109.5 . . ?
H5B C5 H5C 109.5 . . ?
C4 C6 H6A 109.5 . . ?
C4 C6 H6B 109.5 . . ?
H6A C6 H6B 109.5 . . ?
C4 C6 H6C 109.5 . . ?
H6A C6 H6C 109.5 . . ?
H6B C6 H6C 109.5 . . ?
C8 C7 C13 118.3(5) . . ?
C8 C7 P1 125.7(4) . . ?
C13 C7 P1 115.6(4) . . ?
C7 C8 C9 124.0(5) . . ?
C7 C8 H8 118.0 . . ?
C9 C8 H8 118.0 . . ?
C11 C9 C8 115.2(6) . . ?
C11 C9 C10 122.4(6) . . ?
C8 C9 C10 122.3(6) . . ?
C9 C10 H10A 109.5 . . ?
C9 C10 H10B 109.5 . . ?
H10A C10 H10B 109.5 . . ?
C9 C10 H10C 109.5 . . ?
H10A C10 H10C 109.5 . . ?
H10B C10 H10C 109.5 . . ?
C12 C11 C9 122.7(6) . . ?
C12 C11 H11 118.7 . . ?
C9 C11 H11 118.7 . . ?
C11 C12 C13 121.1(5) . . ?
C11 C12 H12 119.4 . . ?
C13 C12 H12 119.4 . . ?
C12 C13 C7 118.5(5) . . ?
C12 C13 N1 122.6(5) . . ?
C7 C13 N1 118.9(5) . . ?
C15 C14 C20 116.7(5) . . ?
C15 C14 N1 124.3(5) . . ?
C20 C14 N1 118.9(5) . . ?
C16 C15 C14 121.1(6) . . ?
C16 C15 H15 119.5 . . ?
C14 C15 H15 119.5 . . ?
C15 C16 C17 122.1(6) . . ?
C15 C16 H16 118.9 . . ?
C17 C16 H16 118.9 . . ?
C19 C17 C16 116.7(5) . . ?
C19 C17 C18 122.8(6) . . ?
C16 C17 C18 120.5(5) . . ?
C17 C18 H18A 109.5 . . ?
C17 C18 H18B 109.5 . . ?
H18A C18 H18B 109.5 . . ?
C17 C18 H18C 109.5 . . ?
H18A C18 H18C 109.5 . . ?
H18B C18 H18C 109.5 . . ?
C17 C19 C20 122.1(6) . . ?
C17 C19 H19 118.9 . . ?
C20 C19 H19 118.9 . . ?
C19 C20 C14 121.2(5) . . ?
C19 C20 P2 123.0(5) . . ?
C14 C20 P2 115.7(4) . . ?
C23 C21 C22 112.4(6) . . ?
C23 C21 P2 111.5(5) . . ?
C22 C21 P2 109.5(5) . . ?
C23 C21 H21 107.7 . . ?
C22 C21 H21 107.7 . . ?
P2 C21 H21 107.7 . . ?
C21 C22 H22A 109.5 . . ?
C21 C22 H22B 109.5 . . ?
H22A C22 H22B 109.5 . . ?
C21 C22 H22C 109.5 . . ?
H22A C22 H22C 109.5 . . ?
H22B C22 H22C 109.5 . . ?
C21 C23 H23A 109.5 . . ?
C21 C23 H23B 109.5 . . ?
H23A C23 H23B 109.5 . . ?
C21 C23 H23C 109.5 . . ?
H23A C23 H23C 109.5 . . ?
H23B C23 H23C 109.5 . . ?
C26 C24 C25 111.7(6) . . ?
C26 C24 P2 114.7(5) . . ?
C25 C24 P2 108.7(4) . . ?
C26 C24 H24 107.2 . . ?
C25 C24 H24 107.2 . . ?
P2 C24 H24 107.2 . . ?
C24 C25 H25A 109.5 . . ?
C24 C25 H25B 109.5 . . ?
H25A C25 H25B 109.5 . . ?
C24 C25 H25C 109.5 . . ?
H25A C25 H25C 109.5 . . ?
H25B C25 H25C 109.5 . . ?
C24 C26 H26A 109.5 . . ?
C24 C26 H26B 109.5 . . ?
H26A C26 H26B 109.5 . . ?
C24 C26 H26C 109.5 . . ?
H26A C26 H26C 109.5 . . ?
H26B C26 H26C 109.5 . . ?
C27 P3 Sc1 155.2(2) . . ?
C27 P3 Li1 121.6(3) . . ?
Sc1 P3 Li1 82.5(3) . . ?
C32 C27 C28 116.8(5) . . ?
C32 C27 P3 121.3(4) . . ?
C28 C27 P3 121.9(5) . . ?
C29 C28 C27 120.5(6) . . ?
C29 C28 C33 117.1(6) . . ?
C27 C28 C33 122.4(5) . . ?
C30 C29 C28 122.0(6) . . ?
C30 C29 H29 119.0 . . ?
C28 C29 H29 119.0 . . ?
C31 C30 C29 117.7(6) . . ?
C31 C30 H30 121.1 . . ?
C29 C30 H30 121.1 . . ?
C30 C31 C32 122.8(7) . . ?
C30 C31 H31 118.6 . . ?
C32 C31 H31 118.6 . . ?
C31 C32 C27 120.2(6) . . ?
C31 C32 C42 115.8(6) . . ?
C27 C32 C42 124.0(5) . . ?
C34 C33 C38 119.2(6) . . ?
C34 C33 C28 119.9(6) . . ?
C38 C33 C28 120.6(6) . . ?
C33 C34 C35 119.4(6) . . ?
C33 C34 C39 120.1(6) . . ?
C35 C34 C39 120.4(6) . . ?
C36 C35 C34 121.6(6) . . ?
C36 C35 H35 119.2 . . ?
C34 C35 H35 119.2 . . ?
C35 C36 C37 118.6(7) . . ?
C35 C36 C40 120.7(7) . . ?
C37 C36 C40 120.7(8) . . ?
C38 C37 C36 121.6(7) . . ?
C38 C37 H37 119.2 . . ?
C36 C37 H37 119.2 . . ?
C37 C38 C33 119.5(6) . . ?
C37 C38 C41 121.3(6) . . ?
C33 C38 C41 119.2(6) . . ?
C34 C39 H39A 109.5 . . ?
C34 C39 H39B 109.5 . . ?
H39A C39 H39B 109.5 . . ?
C34 C39 H39C 109.5 . . ?
H39A C39 H39C 109.5 . . ?
H39B C39 H39C 109.5 . . ?
C36 C40 H40A 109.5 . . ?
C36 C40 H40B 109.5 . . ?
H40A C40 H40B 109.5 . . ?
C36 C40 H40C 109.5 . . ?
H40A C40 H40C 109.5 . . ?
H40B C40 H40C 109.5 . . ?
C38 C41 H41A 109.5 . . ?
C38 C41 H41B 109.5 . . ?
H41A C41 H41B 109.5 . . ?
C38 C41 H41C 109.5 . . ?
H41A C41 H41C 109.5 . . ?
H41B C41 H41C 109.5 . . ?
C47 C42 C43 118.9(6) . . ?
C47 C42 C32 118.9(5) . . ?
C43 C42 C32 121.7(5) . . ?
C44 C43 C42 119.4(6) . . ?
C44 C43 C48 121.3(5) . . ?
C42 C43 C48 119.3(6) . . ?
C43 C44 C45 122.2(6) . . ?
C43 C44 H44 118.9 . . ?
C45 C44 H44 118.9 . . ?
C46 C45 C44 117.5(6) . . ?
C46 C45 C49 121.7(6) . . ?
C44 C45 C49 120.8(6) . . ?
C45 C46 C47 123.0(6) . . ?
C45 C46 H46 118.5 . . ?
C47 C46 H46 118.5 . . ?
C46 C47 C42 118.9(6) . . ?
C46 C47 C50 120.6(6) . . ?
C42 C47 C50 120.5(6) . . ?
C43 C48 H48A 109.5 . . ?
C43 C48 H48B 109.5 . . ?
H48A C48 H48B 109.5 . . ?
C43 C48 H48C 109.5 . . ?
H48A C48 H48C 109.5 . . ?
H48B C48 H48C 109.5 . . ?
C45 C49 H49A 109.5 . . ?
C45 C49 H49B 109.5 . . ?
H49A C49 H49B 109.5 . . ?
C45 C49 H49C 109.5 . . ?
H49A C49 H49C 109.5 . . ?
H49B C49 H49C 109.5 . . ?
C47 C50 H50A 109.5 . . ?
C47 C50 H50B 109.5 . . ?
H50A C50 H50B 109.5 . . ?
C47 C50 H50C 109.5 . . ?
H50A C50 H50C 109.5 . . ?
H50B C50 H50C 109.5 . . ?
O2 Li1 O1 76.4(6) . . ?
O2 Li1 P3 154.2(7) . . ?
O1 Li1 P3 115.6(6) . . ?
O2 Li1 Br1 99.5(5) . . ?
O1 Li1 Br1 104.6(5) . . ?
P3 Li1 Br1 99.1(4) . . ?
O2 Li1 C54 24.1(4) . . ?
O1 Li1 C54 58.1(5) . . ?
P3 Li1 C54 171.1(6) . . ?
Br1 Li1 C54 88.9(4) . . ?
C51 O1 C53 109.6(9) . . ?
C51 O1 Li1 130.3(9) . . ?
C53 O1 Li1 114.2(7) . . ?
C54 O2 C52 99.7(8) . . ?
C54 O2 Li1 116.9(9) . . ?
C52 O2 Li1 119.2(7) . . ?
O1 C51 H51A 109.5 . . ?
O1 C51 H51B 109.5 . . ?
H51A C51 H51B 109.5 . . ?
O1 C51 H51C 109.5 . . ?
H51A C51 H51C 109.5 . . ?
H51B C51 H51C 109.5 . . ?
O2 C52 H52A 109.5 . . ?
O2 C52 H52B 109.5 . . ?
H52A C52 H52B 109.5 . . ?
O2 C52 H52C 109.5 . . ?
H52A C52 H52C 109.5 . . ?
H52B C52 H52C 109.5 . . ?
O1 C53 C54 105.8(7) . . ?
O1 C53 H53A 110.6 . . ?
C54 C53 H53A 110.6 . . ?
O1 C53 H53B 110.6 . . ?
C54 C53 H53B 110.6 . . ?
H53A C53 H53B 108.7 . . ?
O2 C54 C53 97.9(9) . . ?
O2 C54 Li1 39.0(6) . . ?
C53 C54 Li1 76.2(6) . . ?
O2 C54 H54A 112.2 . . ?
C53 C54 H54A 112.2 . . ?
Li1 C54 H54A 150.8 . . ?
O2 C54 H54B 112.2 . . ?
C53 C54 H54B 112.2 . . ?
Li1 C54 H54B 91.0 . . ?
H54A C54 H54B 109.8 . . ?
C61 O3 C62 109(2) . . ?
C63 C61 O3 110(2) . . ?
C63 C61 H61A 109.8 . . ?
O3 C61 H61A 109.8 . . ?
C63 C61 H61B 109.8 . . ?
O3 C61 H61B 109.8 . . ?
H61A C61 H61B 108.2 . . ?
C64 C62 O3 137(4) . . ?
C64 C62 H62A 102.8 . . ?
O3 C62 H62A 102.8 . . ?
C64 C62 H62B 102.8 . . ?
O3 C62 H62B 102.8 . . ?
H62A C62 H62B 105.0 . . ?
C61 C63 H63A 109.5 . . ?
C61 C63 H63B 109.5 . . ?
H63A C63 H63B 109.5 . . ?
C61 C63 H63C 109.5 . . ?
H63A C63 H63C 109.5 . . ?
H63B C63 H63C 109.5 . . ?
C62 C64 H64A 109.5 . . ?
C62 C64 H64B 109.5 . . ?
H64A C64 H64B 109.5 . . ?
C62 C64 H64C 109.5 . . ?
H64A C64 H64C 109.5 . . ?
H64B C64 H64C 109.5 . . ?

loop_
_geom_bond_atom_site_label_1
_geom_bond_atom_site_label_2
_geom_bond_distance
_geom_bond_site_symmetry_2
_geom_bond_publ_flag
Br1 Li1 2.563(11) . ?
Br1 Sc1 2.6032(13) . ?
Sc1 N1 2.155(5) . ?
Sc1 P3 2.3732(18) . ?
Sc1 P2 2.6934(19) . ?
Sc1 P1 2.7204(19) . ?
N1 C14 1.408(7) . ?
N1 C13 1.426(8) . ?
P1 C7 1.809(6) . ?
P1 C4 1.832(7) . ?
P1 C1 1.863(7) . ?
P2 C20 1.821(6) . ?
P2 C21 1.850(6) . ?
P2 C24 1.852(6) . ?
C1 C3 1.445(12) . ?
C1 C2 1.514(11) . ?
C1 H1 1.0000 . ?
C2 H2A 0.9800 . ?
C2 H2B 0.9800 . ?
C2 H2C 0.9800 . ?
C3 H3A 0.9800 . ?
C3 H3B 0.9800 . ?
C3 H3C 0.9800 . ?
C4 C5 1.434(10) . ?
C4 C6 1.516(11) . ?
C4 H4 1.0000 . ?
C5 H5A 0.9800 . ?
C5 H5B 0.9800 . ?
C5 H5C 0.9800 . ?
C6 H6A 0.9800 . ?
C6 H6B 0.9800 . ?
C6 H6C 0.9800 . ?
C7 C8 1.388(9) . ?
C7 C13 1.410(8) . ?
C8 C9 1.397(9) . ?
C8 H8 0.9500 . ?
C9 C11 1.390(9) . ?
C9 C10 1.490(9) . ?
C10 H10A 0.9800 . ?
C10 H10B 0.9800 . ?
C10 H10C 0.9800 . ?
C11 C12 1.375(9) . ?
C11 H11 0.9500 . ?
C12 C13 1.384(8) . ?
C12 H12 0.9500 . ?
C14 C15 1.401(8) . ?
C14 C20 1.402(8) . ?
C15 C16 1.386(8) . ?
C15 H15 0.9500 . ?
C16 C17 1.394(9) . ?
C16 H16 0.9500 . ?
C17 C19 1.382(9) . ?
C17 C18 1.524(9) . ?
C18 H18A 0.9800 . ?
C18 H18B 0.9800 . ?
C18 H18C 0.9800 . ?
C19 C20 1.388(8) . ?
C19 H19 0.9500 . ?
C21 C23 1.519(10) . ?
C21 C22 1.528(9) . ?
C21 H21 1.0000 . ?
C22 H22A 0.9800 . ?
C22 H22B 0.9800 . ?
C22 H22C 0.9800 . ?
C23 H23A 0.9800 . ?
C23 H23B 0.9800 . ?
C23 H23C 0.9800 . ?
C24 C26 1.510(9) . ?
C24 C25 1.534(9) . ?
C24 H24 1.0000 . ?
C25 H25A 0.9800 . ?
C25 H25B 0.9800 . ?
C25 H25C 0.9800 . ?
C26 H26A 0.9800 . ?
C26 H26B 0.9800 . ?
C26 H26C 0.9800 . ?
P3 C27 1.822(6) . ?
P3 Li1 2.499(12) . ?
C27 C32 1.417(9) . ?
C27 C28 1.428(9) . ?
C28 C29 1.390(9) . ?
C28 C33 1.487(9) . ?
C29 C30 1.380(10) . ?
C29 H29 0.9500 . ?
C30 C31 1.379(9) . ?
C30 H30 0.9500 . ?
C31 C32 1.386(9) . ?
C31 H31 0.9500 . ?
C32 C42 1.480(9) . ?
C33 C34 1.394(9) . ?
C33 C38 1.416(9) . ?
C34 C35 1.404(10) . ?
C34 C39 1.494(10) . ?
C35 C36 1.370(11) . ?
C35 H35 0.9500 . ?
C36 C37 1.397(10) . ?
C36 C40 1.508(11) . ?
C37 C38 1.377(10) . ?
C37 H37 0.9500 . ?
C38 C41 1.509(9) . ?
C39 H39A 0.9800 . ?
C39 H39B 0.9800 . ?
C39 H39C 0.9800 . ?
C40 H40A 0.9800 . ?
C40 H40B 0.9800 . ?
C40 H40C 0.9800 . ?
C41 H41A 0.9800 . ?
C41 H41B 0.9800 . ?
C41 H41C 0.9800 . ?
C42 C47 1.408(9) . ?
C42 C43 1.411(8) . ?
C43 C44 1.380(8) . ?
C43 C48 1.494(9) . ?
C44 C45 1.383(9) . ?
C44 H44 0.9500 . ?
C45 C46 1.375(9) . ?
C45 C49 1.516(9) . ?
C46 C47 1.380(9) . ?
C46 H46 0.9500 . ?
C47 C50 1.482(10) . ?
C48 H48A 0.9800 . ?
C48 H48B 0.9800 . ?
C48 H48C 0.9800 . ?
C49 H49A 0.9800 . ?
C49 H49B 0.9800 . ?
C49 H49C 0.9800 . ?
C50 H50A 0.9800 . ?
C50 H50B 0.9800 . ?
C50 H50C 0.9800 . ?
Li1 O2 1.969(13) . ?
Li1 O1 2.047(15) . ?
Li1 C54 2.789(15) . ?
O1 C51 1.360(12) . ?
O1 C53 1.368(11) . ?
O2 C54 1.275(12) . ?
O2 C52 1.555(12) . ?
C51 H51A 0.9800 . ?
C51 H51B 0.9800 . ?
C51 H51C 0.9800 . ?
C52 H52A 0.9800 . ?
C52 H52B 0.9800 . ?
C52 H52C 0.9800 . ?
C53 C54 1.680(16) . ?
C53 H53A 0.9900 . ?
C53 H53B 0.9900 . ?
C54 H54A 0.9900 . ?
C54 H54B 0.9900 . ?
O3 C61 1.41(3) . ?
O3 C62 1.46(4) . ?
C61 C63 1.29(3) . ?
C61 H61A 0.9900 . ?
C61 H61B 0.9900 . ?
C62 C64 1.30(3) . ?
C62 H62A 0.9900 . ?
C62 H62B 0.9900 . ?
C63 H63A 0.9800 . ?
C63 H63B 0.9800 . ?
C63 H63C 0.9800 . ?
C64 H64A 0.9800 . ?
C64 H64B 0.9800 . ?
C64 H64C 0.9800 . ?
